data_4028787
loop_
_publ_author_name
'Shuai Liang'
'Ruo-Yi Zhang'
'Long-Yi Xi'
'Shan-Yong Chen'
'Xiao-Qi Yu'

_publ_section_title
;
 Sulfonylation of Five-Membered Heterocycles via an SNAr Reaction
;
_journal_name_full 'Journal of Organic Chemistry'
_journal_page_first 11874
_journal_page_last 11880
_journal_paper_doi 10.1021/jo401828b
_journal_volume 78
_journal_year 2013
_chemical_formula_moiety 'C9 H7 N O2 S2'
_chemical_formula_sum 'C8 H7 N2 O2 S2'
_chemical_formula_weight 227.28
_chemical_name_systematic
;
 ?
;
_space_group_crystal_system orthorhombic
_space_group_IT_number 56
_space_group_name_Hall '-P 2ab 2ac'
_space_group_name_H-M_alt 'P c c n'
_symmetry_space_group_name_Hall '-P 2ab 2ac'
_symmetry_space_group_name_H-M 'P c c n'
_atom_sites_solution_hydrogens geom
_atom_sites_solution_primary iterative
_audit_creation_date 2013-09-29
_audit_creation_method
;
Olex2 1.2
(compiled 2013.09.17 svn.r2790 for OlexSys, GUI svn.r4601)
;
_cell_angle_alpha 90
_cell_angle_beta 90
_cell_angle_gamma 90
_cell_formula_units_Z 8
_cell_length_a 23.8045(17)
_cell_length_b 10.9781(5)
_cell_length_c 7.5754(4)
_cell_measurement_reflns_used 1143
_cell_measurement_temperature 293(2)
_cell_measurement_theta_max 25.5760
_cell_measurement_theta_min 3.3740
_cell_volume 1979.7(2)
_computing_cell_refinement
;
CrysAlisPro, Agilent Technologies,
Version 1.171.36.28 (release 01-02-2013 CrysAlis171 .NET)
(compiled Feb  1 2013,16:14:44)
;
_computing_data_collection
;
CrysAlisPro, Agilent Technologies,
Version 1.171.36.28 (release 01-02-2013 CrysAlis171 .NET)
(compiled Feb  1 2013,16:14:44)
;
_computing_data_reduction
;
CrysAlisPro, Agilent Technologies,
Version 1.171.36.28 (release 01-02-2013 CrysAlis171 .NET)
(compiled Feb  1 2013,16:14:44)
;
_computing_molecular_graphics
;
O. V. Dolomanov, L. J. Bourhis, R. J. Gildea, J. A. K. Howard and H. Puschmann,
OLEX2: a complete structure solution, refinement and analysis program.
J. Appl. Cryst. (2009). 42, 339-341.
;
_computing_publication_material
;
O. V. Dolomanov, L. J. Bourhis, R. J. Gildea, J. A. K. Howard and H. Puschmann,
OLEX2: a complete structure solution, refinement and analysis program.
J. Appl. Cryst. (2009). 42, 339-341.
;
_computing_structure_refinement
;
SHELX, G.M. Sheldrick, Acta Cryst.
(2008). A64, 112-122
;
_computing_structure_solution 'SUPERFLIP, J. Appl. Cryst. (2007) 40, 786-790'
_diffrn_ambient_temperature 293.15
_diffrn_detector_area_resol_mean 16.0874
_diffrn_measured_fraction_theta_full 0.9966
_diffrn_measured_fraction_theta_max 0.8787
_diffrn_measurement_details
;
  1 omega   -3.00   23.00   1.0000   20.0000
omega____ theta____ kappa____ phi______ frames
    -      -17.3611  -99.0000  150.0000 26

  2 omega   12.00   69.00   1.0000   20.0000
omega____ theta____ kappa____ phi______ frames
    -       19.0799   57.0000    0.0000 57

  3 omega   -1.00   71.00   1.0000   20.0000
omega____ theta____ kappa____ phi______ frames
    -       19.0799   57.0000  -90.0000 72
;
_diffrn_measurement_device_type 'Xcalibur, Eos'
_diffrn_measurement_method '\w scans'
_diffrn_orient_matrix_UB_11 0.0077577000
_diffrn_orient_matrix_UB_12 -0.0622695000
_diffrn_orient_matrix_UB_13 -0.0058291000
_diffrn_orient_matrix_UB_21 0.0284199000
_diffrn_orient_matrix_UB_22 0.0158813000
_diffrn_orient_matrix_UB_23 0.0161766000
_diffrn_orient_matrix_UB_31 -0.0044987000
_diffrn_orient_matrix_UB_32 -0.0067040000
_diffrn_orient_matrix_UB_33 0.0920250000
_diffrn_radiation_monochromator graphite
_diffrn_radiation_type 'Mo K\a'
_diffrn_radiation_wavelength 0.7107
_diffrn_reflns_av_R_equivalents 0.0335
_diffrn_reflns_av_unetI/netI 0.0377
_diffrn_reflns_Laue_measured_fraction_full 0.973
_diffrn_reflns_Laue_measured_fraction_max 0.999
_diffrn_reflns_limit_h_max 28
_diffrn_reflns_limit_h_min -13
_diffrn_reflns_limit_k_max 13
_diffrn_reflns_limit_k_min -11
_diffrn_reflns_limit_l_max 5
_diffrn_reflns_limit_l_min -9
_diffrn_reflns_number 4793
_diffrn_reflns_point_group_measured_fraction_full 0.973
_diffrn_reflns_point_group_measured_fraction_max 0.999
_diffrn_reflns_theta_full 25.242
_diffrn_reflns_theta_max 24.997
_diffrn_reflns_theta_min 3.168
_diffrn_source 'Enhance (Mo) x-ray Source'
_exptl_absorpt_coefficient_mu 0.511
_exptl_absorpt_correction_T_max 1.00000
_exptl_absorpt_correction_T_min 0.94343
_exptl_absorpt_correction_type multi-scan
_exptl_absorpt_process_details
;
CrysAlisPro, Agilent Technologies,
Version 1.171.36.28 (release 01-02-2013 CrysAlis171 .NET)
(compiled Feb  1 2013,16:14:44)
empirical absorption correction using spherical harmonics,
 implemented in SCALE3 ABSPACK scaling algorithm.
;
_exptl_crystal_colour
;
;
_exptl_crystal_density_diffrn 1.525
_exptl_crystal_description
;
;
_exptl_crystal_F_000 936
_exptl_crystal_size_max 0.25
_exptl_crystal_size_mid 0.18
_exptl_crystal_size_min 0.12
_refine_diff_density_max 0.247
_refine_diff_density_min -0.267
_refine_diff_density_rms 0.050
_refine_ls_extinction_method none
_refine_ls_goodness_of_fit_ref 1.047
_refine_ls_hydrogen_treatment constr
_refine_ls_matrix_type full
_refine_ls_number_parameters 127
_refine_ls_number_reflns 1740
_refine_ls_number_restraints 0
_refine_ls_restrained_S_all 1.047
_refine_ls_R_factor_all 0.0657
_refine_ls_R_factor_gt 0.0447
_refine_ls_shift/su_max 0.001
_refine_ls_shift/su_mean 0.000
_refine_ls_structure_factor_coef Fsqd
_refine_ls_weighting_details
;
 w=1/[\s^2^(Fo^2^)+(0.0373P)^2^+0.6979P]
 where P=(Fo^2^+2Fc^2^)/3
;
_refine_ls_weighting_scheme calc
_refine_ls_wR_factor_gt 0.0920
_refine_ls_wR_factor_ref 0.1032
_reflns_Friedel_coverage 0.000
_reflns_number_gt 1302
_reflns_number_total 1740
_reflns_threshold_expression 'I > 2\s(I)'
_cod_data_source_file jo401828b_si_002.cif
_cod_data_source_block 130927_s3_ls
_cod_original_cell_volume 1979.65(19)
_cod_database_code 4028787
_shelxl_version_number 2013-2
_chemical_oxdiff_formula c3h4n2o2s1
_shelx_space_group_comment
;
The symmetry employed for this shelxl refinement is uniquely defined
by the following loop, which should always be used as a source of
symmetry information in preference to the above space-group names.
They are only intended as comments.
;
_shelx_estimated_absorpt_t_max 0.941
_shelx_estimated_absorpt_t_min 0.883
_reflns_odcompleteness_completeness 99.66
_reflns_odcompleteness_iscentric 1
_reflns_odcompleteness_theta 26.32
_olex2_refinement_description
;
1. Fixed Uiso
 At 1.2 times of:
  All C(H) groups
2.a Aromatic/amide H refined with riding coordinates:
 C2(H2), C3(H3), C5(H5), C6(H6), C7(H7), C8(H8), C9(H9)
;

loop_
_space_group_symop_operation_xyz
'x, y, z'
'-x+1/2, -y+1/2, z'
'x+1/2, -y, -z+1/2'
'-x, y+1/2, -z+1/2'
'-x, -y, -z'
'x-1/2, y-1/2, -z'
'-x-1/2, y, z-1/2'
'x, -y-1/2, z-1/2'

loop_
_atom_site_label
_atom_site_type_symbol
_atom_site_fract_x
_atom_site_fract_y
_atom_site_fract_z
_atom_site_U_iso_or_equiv
_atom_site_adp_type
_atom_site_occupancy
_atom_site_site_symmetry_order
_atom_site_calc_flag
_atom_site_refinement_flags_posn
_atom_site_refinement_flags_adp
S1 S 0.53297(4) 0.30271(8) 0.20729(12) 0.0621(3) Uani 1 1 d . .
S2 S 0.62311(3) 0.49295(6) 0.16403(10) 0.0447(2) Uani 1 1 d . .
O1 O 0.64724(9) 0.39170(19) 0.0725(3) 0.0613(6) Uani 1 1 d . .
O2 O 0.62441(9) 0.61193(18) 0.0878(3) 0.0581(6) Uani 1 1 d . .
N1 N 0.51401(12) 0.5301(2) 0.2452(4) 0.0564(7) Uani 1 1 d . .
C1 C 0.55289(13) 0.4521(3) 0.2048(4) 0.0437(7) Uani 1 1 d . .
C2 C 0.46774(14) 0.3475(3) 0.2661(4) 0.0639(10) Uani 1 1 d . .
H2 H 0.4378 0.2949 0.2866 0.077 Uiso 1 1 calc R U
C3 C 0.46506(14) 0.4691(3) 0.2791(5) 0.0640(10) Uani 1 1 d . .
H3 H 0.4321 0.5094 0.3091 0.077 Uiso 1 1 calc R U
C4 C 0.65396(12) 0.5005(2) 0.3758(4) 0.0393(7) Uani 1 1 d . .
C5 C 0.66284(12) 0.6122(3) 0.4534(4) 0.0484(8) Uani 1 1 d . .
H5 H 0.6516 0.6833 0.3968 0.058 Uiso 1 1 calc R U
C6 C 0.68864(14) 0.6173(3) 0.6168(5) 0.0593(9) Uani 1 1 d . .
H6 H 0.6953 0.6922 0.6701 0.071 Uiso 1 1 calc R U
C7 C 0.70439(13) 0.5122(4) 0.7001(5) 0.0639(10) Uani 1 1 d . .
H7 H 0.7219 0.5159 0.8097 0.077 Uiso 1 1 calc R U
C8 C 0.69450(15) 0.4013(3) 0.6229(5) 0.0653(10) Uani 1 1 d . .
H8 H 0.7048 0.3303 0.6815 0.078 Uiso 1 1 calc R U
C9 C 0.66947(13) 0.3941(3) 0.4596(4) 0.0526(8) Uani 1 1 d . .
H9 H 0.6631 0.3190 0.4067 0.063 Uiso 1 1 calc R U

loop_
_atom_site_aniso_label
_atom_site_aniso_U_11
_atom_site_aniso_U_22
_atom_site_aniso_U_33
_atom_site_aniso_U_23
_atom_site_aniso_U_13
_atom_site_aniso_U_12
S1 0.0637(6) 0.0429(5) 0.0799(6) -0.0049(4) 0.0034(5) -0.0112(4)
S2 0.0511(5) 0.0381(4) 0.0447(4) 0.0003(3) 0.0068(4) -0.0031(3)
O1 0.0707(16) 0.0554(14) 0.0578(14) -0.0147(11) 0.0156(12) 0.0009(11)
O2 0.0726(16) 0.0454(13) 0.0562(13) 0.0151(11) -0.0001(12) -0.0082(10)
N1 0.0531(17) 0.0512(18) 0.0648(18) 0.0000(13) 0.0012(15) 0.0004(13)
C1 0.0505(19) 0.0407(17) 0.0398(16) -0.0020(13) -0.0026(15) 0.0006(14)
C2 0.053(2) 0.066(2) 0.073(2) 0.0002(19) -0.0054(19) -0.0175(17)
C3 0.042(2) 0.070(3) 0.079(3) -0.004(2) 0.0048(19) -0.0027(17)
C4 0.0370(16) 0.0376(16) 0.0435(17) 0.0024(14) 0.0090(13) 0.0016(12)
C5 0.0479(19) 0.0408(18) 0.0566(19) -0.0007(16) 0.0042(16) 0.0024(13)
C6 0.055(2) 0.062(2) 0.061(2) -0.0149(18) 0.0001(18) 0.0001(17)
C7 0.043(2) 0.096(3) 0.052(2) 0.006(2) -0.0021(17) 0.0001(19)
C8 0.058(2) 0.067(3) 0.071(3) 0.024(2) -0.002(2) 0.0083(18)
C9 0.056(2) 0.0398(18) 0.062(2) 0.0074(16) 0.0034(17) -0.0017(14)

loop_
_atom_type_symbol
_atom_type_description
_atom_type_scat_dispersion_real
_atom_type_scat_dispersion_imag
_atom_type_scat_source
C C 0.0033 0.0016 'International Tables Vol C Tables 4.2.6.8 and 6.1.1.4'
H H 0.0000 0.0000 'International Tables Vol C Tables 4.2.6.8 and 6.1.1.4'
N N 0.0061 0.0033 'International Tables Vol C Tables 4.2.6.8 and 6.1.1.4'
O O 0.0106 0.0060 'International Tables Vol C Tables 4.2.6.8 and 6.1.1.4'
S S 0.1246 0.1234 'International Tables Vol C Tables 4.2.6.8 and 6.1.1.4'

loop_
_geom_angle_atom_site_label_1
_geom_angle_atom_site_label_2
_geom_angle_atom_site_label_3
_geom_angle
C2 S1 C1 88.80(16)
O1 S2 C1 105.58(14)
O1 S2 C4 108.05(13)
O2 S2 O1 120.39(14)
O2 S2 C1 108.96(14)
O2 S2 C4 108.37(13)
C1 S2 C4 104.36(13)
C1 N1 C3 109.2(3)
S1 C1 S2 120.75(17)
N1 C1 S1 115.7(2)
N1 C1 S2 123.4(2)
S1 C2 H2 124.7
C3 C2 S1 110.7(3)
C3 C2 H2 124.7
N1 C3 H3 122.2
C2 C3 N1 115.7(3)
C2 C3 H3 122.2
C5 C4 S2 119.6(2)
C5 C4 C9 121.1(3)
C9 C4 S2 119.3(2)
C4 C5 H5 120.4
C4 C5 C6 119.1(3)
C6 C5 H5 120.4
C5 C6 H6 120.0
C7 C6 C5 120.0(3)
C7 C6 H6 120.0
C6 C7 H7 119.8
C6 C7 C8 120.4(3)
C8 C7 H7 119.8
C7 C8 H8 119.7
C7 C8 C9 120.6(3)
C9 C8 H8 119.7
C4 C9 H9 120.6
C8 C9 C4 118.8(3)
C8 C9 H9 120.6

loop_
_geom_bond_atom_site_label_1
_geom_bond_atom_site_label_2
_geom_bond_distance
S1 C1 1.707(3)
S1 C2 1.688(3)
S2 O1 1.431(2)
S2 O2 1.428(2)
S2 C1 1.758(3)
S2 C4 1.766(3)
N1 C1 1.298(4)
N1 C3 1.369(4)
C2 H2 0.9300
C2 C3 1.340(5)
C3 H3 0.9300
C4 C5 1.377(4)
C4 C9 1.380(4)
C5 H5 0.9300
C5 C6 1.383(4)
C6 H6 0.9300
C6 C7 1.367(4)
C7 H7 0.9300
C7 C8 1.371(5)
C8 H8 0.9300
C8 C9 1.375(4)
C9 H9 0.9300

loop_
_geom_torsion_atom_site_label_1
_geom_torsion_atom_site_label_2
_geom_torsion_atom_site_label_3
_geom_torsion_atom_site_label_4
_geom_torsion
S1 C2 C3 N1 -0.7(4)
S2 C4 C5 C6 -178.0(2)
S2 C4 C9 C8 178.7(2)
O1 S2 C1 S1 22.2(2)
O1 S2 C1 N1 -162.3(2)
O1 S2 C4 C5 145.9(2)
O1 S2 C4 C9 -33.2(3)
O2 S2 C1 S1 152.79(17)
O2 S2 C1 N1 -31.7(3)
O2 S2 C4 C5 13.9(3)
O2 S2 C4 C9 -165.2(2)
C1 S1 C2 C3 0.3(3)
C1 S2 C4 C5 -102.1(2)
C1 S2 C4 C9 78.8(3)
C1 N1 C3 C2 0.8(4)
C2 S1 C1 S2 176.1(2)
C2 S1 C1 N1 0.2(2)
C3 N1 C1 S1 -0.6(3)
C3 N1 C1 S2 -176.3(2)
C4 S2 C1 S1 -91.62(19)
C4 S2 C1 N1 83.9(3)
C4 C5 C6 C7 -0.8(5)
C5 C4 C9 C8 -0.4(5)
C5 C6 C7 C8 -0.3(5)
C6 C7 C8 C9 1.1(5)
C7 C8 C9 C4 -0.7(5)
C9 C4 C5 C6 1.1(4)
